data_7705263
loop_
_publ_author_name
'Xu, Bo-Wei'
'Niu, Ru-Jie'
'Liu, Quan'
'Yang, Jun-Yi'
'Zhang, Wen-Hua'
'Young, David J.'

_publ_section_title
;
 Similarities and differences between Mn(II) and Zn(II) coordination
 polymers supported by porphyrin-based ligands: synthesis, structures and
 nonlinear optical properties.
;
_journal_issue 36
_journal_name_full 'Dalton transactions (Cambridge, England : 2003)'
_journal_page_first 12622
_journal_page_last 12631
_journal_paper_doi 10.1039/d0dt02450c
_journal_volume 49
_journal_year 2020
_chemical_formula_moiety 'C44 H32 N8 Zn'
_chemical_formula_sum 'C44 H32 N8 Zn'
_chemical_formula_weight 738.14
_space_group_crystal_system monoclinic
_space_group_IT_number 15
_space_group_name_Hall '-C 2yc'
_space_group_name_H-M_alt 'C 1 2/c 1'
_atom_sites_solution_hydrogens geom
_audit_creation_method SHELXL-2016/6
_audit_update_record
;
2020-06-16 deposited with the CCDC.	2020-08-24 downloaded from the CCDC.
;
_cell_angle_alpha 90
_cell_angle_beta 96.004(2)
_cell_angle_gamma 90
_cell_formula_units_Z 4
_cell_length_a 31.6289(18)
_cell_length_b 9.5751(5)
_cell_length_c 14.6667(8)
_cell_measurement_reflns_used 9972
_cell_measurement_temperature 173(2)
_cell_measurement_theta_max 54.69
_cell_measurement_theta_min 4.20
_cell_volume 4417.4(4)
_computing_cell_refinement 'Bruker SAINT'
_computing_data_collection 'Bruker APEX2'
_computing_data_reduction 'Bruker SAINT'
_computing_molecular_graphics 'Bruker SHELXTL'
_computing_publication_material 'Bruker SHELXTL'
_computing_structure_refinement 'SHELXL-2014 (Sheldrick 2014)'
_computing_structure_solution 'SHELXS-97 (Sheldrick 2008)'
_diffrn_ambient_temperature 173(2)
_diffrn_measured_fraction_theta_full 0.999
_diffrn_measured_fraction_theta_max 1.000
_diffrn_measurement_device_type 'Bruker APEX-II CCD'
_diffrn_measurement_method '\f and \w scans'
_diffrn_radiation_type GaK\a
_diffrn_radiation_wavelength 1.34138
_diffrn_reflns_av_R_equivalents 0.0638
_diffrn_reflns_av_unetI/netI 0.0375
_diffrn_reflns_Laue_measured_fraction_full 0.999
_diffrn_reflns_Laue_measured_fraction_max 1.000
_diffrn_reflns_limit_h_max 38
_diffrn_reflns_limit_h_min -38
_diffrn_reflns_limit_k_max 11
_diffrn_reflns_limit_k_min -11
_diffrn_reflns_limit_l_max 17
_diffrn_reflns_limit_l_min -17
_diffrn_reflns_number 31511
_diffrn_reflns_point_group_measured_fraction_full 0.999
_diffrn_reflns_point_group_measured_fraction_max 1.000
_diffrn_reflns_theta_full 53.594
_diffrn_reflns_theta_max 54.876
_diffrn_reflns_theta_min 4.199
_diffrn_standards_decay_% 0
_diffrn_standards_interval_count 0
_diffrn_standards_interval_time 0
_diffrn_standards_number 0
_exptl_absorpt_coefficient_mu 0.688
_exptl_absorpt_correction_T_max 0.960
_exptl_absorpt_correction_T_min 0.934
_exptl_absorpt_correction_type multi-scan
_exptl_absorpt_process_details
;
 Sheldrick, G.M. SADABS (Program for Scaling and Correction of Area Detector
 Data), version 2008/1; University of G\"ottingen: G\"ottingen, Germany, 2008.
;
_exptl_crystal_colour black
_exptl_crystal_density_diffrn 1.110
_exptl_crystal_description block
_exptl_crystal_F_000 1528
_exptl_crystal_size_max 0.100
_exptl_crystal_size_mid 0.100
_exptl_crystal_size_min 0.060
_refine_diff_density_max 0.407
_refine_diff_density_min -0.516
_refine_diff_density_rms 0.073
_refine_ls_extinction_coef 0.0008(2)
_refine_ls_extinction_expression Fc^*^=kFc[1+0.001xFc^2^\l^3^/sin(2\q)]^-1/4^
_refine_ls_extinction_method 'SHELXL-2016/6 (Sheldrick 2016)'
_refine_ls_goodness_of_fit_ref 1.066
_refine_ls_hydrogen_treatment constr
_refine_ls_matrix_type full
_refine_ls_number_parameters 288
_refine_ls_number_reflns 4193
_refine_ls_number_restraints 240
_refine_ls_restrained_S_all 1.046
_refine_ls_R_factor_all 0.0933
_refine_ls_R_factor_gt 0.0834
_refine_ls_shift/su_max 0.001
_refine_ls_shift/su_mean 0.000
_refine_ls_structure_factor_coef Fsqd
_refine_ls_weighting_details 'w=1/[\s^2^(Fo^2^)+(0.1442P)^2^+10.8865P] where P=(Fo^2^+2Fc^2^)/3'
_refine_ls_weighting_scheme calc
_refine_ls_wR_factor_gt 0.2571
_refine_ls_wR_factor_ref 0.2655
_reflns_Friedel_coverage 0.000
_reflns_number_gt 3480
_reflns_number_total 4193
_reflns_threshold_expression 'I > 2\s(I)'
_cod_data_source_file d0dt02450c2.cif
_cod_data_source_block ZN-TMPP
_cod_depositor_comments 'Adding full bibliography for 7705260--7705263.cif.'
_cod_original_sg_symbol_H-M 'C 2/c'
_cod_database_code 7705263
_publcif_datablock.id {e0687b83-f768-48a4-b7bd-e1cc96c9d7ab}

_shelx_shelxl_version_number 2016/6
_shelx_space_group_comment
;
The symmetry employed for this shelxl refinement is uniquely defined
by the following loop, which should always be used as a source of
symmetry information in preference to the above space-group names.
They are only intended as comments.
;
_shelx_estimated_absorpt_t_min 0.934
_shelx_estimated_absorpt_t_max 0.960

loop_
_space_group_symop_operation_xyz
'x, y, z'
'-x, y, -z+1/2'
'x+1/2, y+1/2, z'
'-x+1/2, y+1/2, -z+1/2'
'-x, -y, -z'
'x, -y, z-1/2'
'-x+1/2, -y+1/2, -z'
'x+1/2, -y+1/2, z-1/2'

loop_
_atom_site_label
_atom_site_type_symbol
_atom_site_fract_x
_atom_site_fract_y
_atom_site_fract_z
_atom_site_U_iso_or_equiv
_atom_site_adp_type
_atom_site_occupancy
_atom_site_site_symmetry_order
_atom_site_calc_flag
_atom_site_refinement_flags_posn
_atom_site_refinement_flags_adp
_atom_site_refinement_flags_occupancy
_atom_site_disorder_assembly
_atom_site_disorder_group
Zn1 Zn 0.74145(3) 0.19208(10) 0.49309(6) 0.0415(4) Uani 0.5 1 d . U P . .
N1 N 0.78457(12) 0.1785(4) 0.6168(2) 0.0658(11) Uani 1 1 d . . . . .
N2 N 0.69964(11) 0.2816(4) 0.5730(2) 0.0599(9) Uani 1 1 d . . . . .
N4 N 0.7132(2) 0.0132(4) 0.9440(3) 0.1007(18) Uani 1 1 d . . . . .
C1 C 0.4824(9) 0.614(5) 0.366(2) 0.170(11) Uani 0.42(2) 1 d . U P A 1
H1A H 0.468772 0.629244 0.422375 0.255 Uiso 0.42(2) 1 calc R U P A 1
H1B H 0.462493 0.566776 0.320654 0.255 Uiso 0.42(2) 1 calc R U P A 1
H1C H 0.490729 0.703945 0.341830 0.255 Uiso 0.42(2) 1 calc R U P A 1
N3 N 0.5254(5) 0.382(3) 0.3837(14) 0.128(5) Uani 0.42(2) 1 d G U P A 1
C2 C 0.5207(6) 0.526(3) 0.3872(15) 0.120(6) Uani 0.42(2) 1 d G U P A 1
C3 C 0.5559(8) 0.610(2) 0.4101(19) 0.128(6) Uani 0.42(2) 1 d G U P A 1
H3 H 0.552627 0.708949 0.412488 0.153 Uiso 0.42(2) 1 calc R U P A 1
C4 C 0.5959(6) 0.551(3) 0.4293(19) 0.114(5) Uani 0.42(2) 1 d G U P A 1
H4 H 0.619988 0.608676 0.444951 0.137 Uiso 0.42(2) 1 calc R U P A 1
C5 C 0.6007(5) 0.407(3) 0.4258(18) 0.091(6) Uani 0.42(2) 1 d G U P A 1
C6 C 0.5654(7) 0.322(2) 0.4030(18) 0.122(5) Uani 0.42(2) 1 d G U P A 1
H6 H 0.568707 0.223630 0.400549 0.147 Uiso 0.42(2) 1 calc R U P A 1
C1A C 0.4706(5) 0.494(4) 0.3616(10) 0.166(9) Uani 0.58(2) 1 d . U P A 2
H1A1 H 0.452647 0.410384 0.360388 0.249 Uiso 0.58(2) 1 calc R U P A 2
H1A2 H 0.466471 0.540689 0.301943 0.249 Uiso 0.58(2) 1 calc R U P A 2
H1A3 H 0.462849 0.557667 0.409397 0.249 Uiso 0.58(2) 1 calc R U P A 2
N3A N 0.5450(4) 0.5623(18) 0.3853(9) 0.122(4) Uani 0.58(2) 1 d G U P A 2
C2A C 0.5160(3) 0.453(2) 0.3816(10) 0.124(5) Uani 0.58(2) 1 d G U P A 2
C3A C 0.5303(4) 0.317(2) 0.3980(11) 0.134(5) Uani 0.58(2) 1 d G U P A 2
H3A H 0.510481 0.241842 0.395443 0.161 Uiso 0.58(2) 1 calc R U P A 2
C4A C 0.5735(5) 0.2904(16) 0.4181(12) 0.114(4) Uani 0.58(2) 1 d G U P A 2
H4A H 0.583183 0.197493 0.429279 0.137 Uiso 0.58(2) 1 calc R U P A 2
C5A C 0.6024(3) 0.4000(18) 0.4218(11) 0.078(3) Uani 0.58(2) 1 d G U P A 2
C6A C 0.5882(4) 0.5359(17) 0.4054(10) 0.099(4) Uani 0.58(2) 1 d G U P A 2
H6A H 0.607950 0.610838 0.407979 0.118 Uiso 0.58(2) 1 calc R U P A 2
C7 C 0.64719(14) 0.3597(5) 0.4466(3) 0.0648(12) Uani 1 1 d . . . . .
C8 C 0.65965(14) 0.3222(5) 0.5372(3) 0.0602(11) Uani 1 1 d . . . . .
C9 C 0.63135(13) 0.3178(4) 0.6079(3) 0.0578(10) Uani 1 1 d . . . . .
H9 H 0.602113 0.342692 0.601518 0.069 Uiso 1 1 calc R U . . .
C10 C 0.65420(13) 0.2715(4) 0.6850(2) 0.0533(9) Uani 1 1 d . . . . .
H10 H 0.643854 0.255578 0.742641 0.064 Uiso 1 1 calc R U . . .
C11 C 0.69707(13) 0.2508(4) 0.6636(2) 0.0517(9) Uani 1 1 d . . . . .
C12 C 0.73048(13) 0.1990(4) 0.7247(2) 0.0509(9) Uani 1 1 d . . . . .
C13 C 0.72056(13) 0.1715(4) 0.8204(2) 0.0543(10) Uani 1 1 d . . . . .
C14 C 0.70805(13) 0.2769(4) 0.8764(3) 0.0555(10) Uani 1 1 d . . . . .
H14 H 0.708113 0.370693 0.855316 0.067 Uiso 1 1 calc R U . . .
C15 C 0.69566(14) 0.2498(4) 0.9606(2) 0.0540(10) Uani 1 1 d . . . . .
H15 H 0.686293 0.323431 0.996926 0.065 Uiso 1 1 calc R U . . .
C16 C 0.69681(18) 0.1171(5) 0.9920(3) 0.0742(14) Uani 1 1 d . . . . .
C17 C 0.72352(19) 0.0414(5) 0.8583(3) 0.0821(17) Uani 1 1 d . . . . .
H17 H 0.733227 -0.033037 0.823055 0.099 Uiso 1 1 calc R U . . .
C18 C 0.6818(2) 0.0852(5) 1.0835(3) 0.102(2) Uani 1 1 d . . . . .
H18A H 0.676222 -0.015083 1.087865 0.153 Uiso 1 1 calc R U . . .
H18B H 0.655648 0.137414 1.090097 0.153 Uiso 1 1 calc R U . . .
H18C H 0.703776 0.112571 1.132396 0.153 Uiso 1 1 calc R U . . .
C19 C 0.77107(14) 0.1662(4) 0.7022(2) 0.0535(10) Uani 1 1 d . . . . .
C20 C 0.80667(13) 0.1197(4) 0.7660(2) 0.0545(10) Uani 1 1 d . . . . .
H20 H 0.806025 0.102798 0.829662 0.065 Uiso 1 1 calc R U . . .
C21 C 0.84062(13) 0.1051(4) 0.7188(2) 0.0559(10) Uani 1 1 d . . . . .
H21 H 0.868441 0.077134 0.742386 0.067 Uiso 1 1 calc R U . . .
C22 C 0.82631(14) 0.1404(5) 0.6253(2) 0.0582(10) Uani 1 1 d . . . . .

loop_
_atom_site_aniso_label
_atom_site_aniso_U_11
_atom_site_aniso_U_22
_atom_site_aniso_U_33
_atom_site_aniso_U_23
_atom_site_aniso_U_13
_atom_site_aniso_U_12
Zn1 0.0533(6) 0.0456(6) 0.0268(5) 0.0023(4) 0.0104(4) 0.0090(4)
N1 0.080(2) 0.091(3) 0.0288(15) 0.0098(15) 0.0165(14) 0.043(2)
N2 0.070(2) 0.082(2) 0.0296(14) 0.0079(14) 0.0139(13) 0.0374(17)
N4 0.201(5) 0.055(2) 0.055(2) 0.0127(17) 0.057(3) 0.033(3)
C1 0.116(13) 0.28(3) 0.110(15) 0.03(2) 0.001(12) 0.118(17)
N3 0.067(6) 0.216(12) 0.096(10) 0.000(11) -0.017(7) 0.058(9)
C2 0.092(8) 0.214(14) 0.057(9) 0.007(11) 0.016(8) 0.076(10)
C3 0.110(10) 0.167(12) 0.106(16) 0.005(12) 0.010(10) 0.083(8)
C4 0.102(9) 0.156(9) 0.087(14) 0.035(10) 0.017(9) 0.067(8)
C5 0.071(8) 0.150(10) 0.054(13) 0.024(12) 0.009(9) 0.054(8)
C6 0.073(9) 0.184(12) 0.101(11) 0.004(10) -0.032(9) 0.059(7)
C1A 0.074(6) 0.37(3) 0.057(6) 0.022(13) 0.013(5) 0.109(11)
N3A 0.096(7) 0.205(11) 0.064(6) 0.000(7) 0.002(6) 0.098(7)
C2A 0.075(6) 0.248(14) 0.050(6) -0.005(9) 0.009(5) 0.086(7)
C3A 0.063(6) 0.230(12) 0.104(9) 0.032(11) -0.023(6) 0.038(8)
C4A 0.065(7) 0.173(9) 0.096(9) 0.001(8) -0.027(6) 0.037(6)
C5A 0.075(6) 0.131(7) 0.029(6) 0.000(7) 0.011(6) 0.049(5)
C6A 0.084(6) 0.153(8) 0.058(7) 0.009(6) 0.005(5) 0.076(6)
C7 0.070(3) 0.088(3) 0.0376(19) 0.0053(19) 0.0126(17) 0.036(2)
C8 0.069(2) 0.077(3) 0.0361(18) 0.0012(17) 0.0139(17) 0.030(2)
C9 0.064(2) 0.072(3) 0.0389(19) -0.0040(17) 0.0129(16) 0.0172(19)
C10 0.069(2) 0.059(2) 0.0346(18) -0.0029(15) 0.0155(16) 0.0144(18)
C11 0.071(2) 0.057(2) 0.0287(16) -0.0007(14) 0.0115(15) 0.0178(18)
C12 0.077(2) 0.0492(19) 0.0277(16) 0.0036(14) 0.0113(15) 0.0216(17)
C13 0.075(2) 0.058(2) 0.0314(17) 0.0055(15) 0.0147(16) 0.0212(18)
C14 0.075(2) 0.057(2) 0.0371(18) 0.0000(16) 0.0161(17) 0.0159(19)
C15 0.087(3) 0.047(2) 0.0313(17) -0.0013(14) 0.0222(17) 0.0150(18)
C16 0.134(4) 0.056(2) 0.038(2) 0.0050(17) 0.037(2) 0.017(2)
C17 0.146(5) 0.064(3) 0.043(2) 0.0120(19) 0.040(3) 0.043(3)
C18 0.203(7) 0.058(3) 0.056(3) 0.004(2) 0.068(4) 0.004(3)
C19 0.081(3) 0.055(2) 0.0263(16) 0.0043(14) 0.0121(16) 0.0249(18)
C20 0.077(2) 0.054(2) 0.0320(16) 0.0046(15) 0.0059(16) 0.0220(18)
C21 0.069(2) 0.063(2) 0.0350(18) 0.0045(16) 0.0059(16) 0.0182(19)
C22 0.073(2) 0.072(3) 0.0305(17) 0.0028(16) 0.0089(16) 0.026(2)

loop_
_atom_type_symbol
_atom_type_description
_atom_type_scat_dispersion_real
_atom_type_scat_dispersion_imag
_atom_type_scat_source
C C 0.0137 0.0067 'International Tables Vol C Tables 4.2.6.8 and 6.1.1.4'
H H 0.0000 0.0000 'International Tables Vol C Tables 4.2.6.8 and 6.1.1.4'
N N 0.0241 0.0134 'International Tables Vol C Tables 4.2.6.8 and 6.1.1.4'
Zn Zn -2.7473 0.5279 'International Tables Vol C Tables 4.2.6.8 and 6.1.1.4'

loop_
_geom_angle_atom_site_label_1
_geom_angle_atom_site_label_2
_geom_angle_atom_site_label_3
_geom_angle
_geom_angle_site_symmetry_1
_geom_angle_site_symmetry_3
_geom_angle_publ_flag
Zn1 Zn1 N2 80.13(14) 7_656 . ?
Zn1 Zn1 N1 74.40(14) 7_656 7_656 ?
N2 Zn1 N1 88.17(12) . 7_656 ?
Zn1 Zn1 N1 71.95(14) 7_656 . ?
N2 Zn1 N1 86.15(13) . . ?
N1 Zn1 N1 146.35(7) 7_656 . ?
Zn1 Zn1 N2 66.15(13) 7_656 7_656 ?
N2 Zn1 N2 146.28(7) . 7_656 ?
N1 Zn1 N2 83.00(13) 7_656 7_656 ?
N1 Zn1 N2 83.56(13) . 7_656 ?
Zn1 Zn1 N4 170.45(14) 7_656 6 ?
N2 Zn1 N4 106.94(18) . 6 ?
N1 Zn1 N4 99.06(18) 7_656 6 ?
N1 Zn1 N4 114.33(18) . 6 ?
N2 Zn1 N4 106.57(16) 7_656 6 ?
C22 N1 C19 106.6(3) . . ?
C22 N1 Zn1 121.2(3) . 7_656 ?
C19 N1 Zn1 127.5(2) . 7_656 ?
C22 N1 Zn1 127.9(2) . . ?
C19 N1 Zn1 123.0(3) . . ?
Zn1 N1 Zn1 33.66(7) 7_656 . ?
C11 N2 C8 106.6(3) . . ?
C11 N2 Zn1 124.9(2) . . ?
C8 N2 Zn1 121.6(2) . . ?
C11 N2 Zn1 126.1(3) . 7_656 ?
C8 N2 Zn1 125.9(2) . 7_656 ?
Zn1 N2 Zn1 33.72(7) . 7_656 ?
C16 N4 C17 118.6(4) . . ?
C16 N4 Zn1 129.6(3) . 6_556 ?
C17 N4 Zn1 110.2(3) . 6_556 ?
C2 C1 H1A 109.5 . . ?
C2 C1 H1B 109.5 . . ?
H1A C1 H1B 109.5 . . ?
C2 C1 H1C 109.5 . . ?
H1A C1 H1C 109.5 . . ?
H1B C1 H1C 109.5 . . ?
C2 N3 C6 120.0 . . ?
C3 C2 N3 120.0 . . ?
C3 C2 C1 109.6(18) . . ?
N3 C2 C1 130.4(18) . . ?
C2 C3 C4 120.0 . . ?
C2 C3 H3 120.0 . . ?
C4 C3 H3 120.0 . . ?
C3 C4 C5 120.0 . . ?
C3 C4 H4 120.0 . . ?
C5 C4 H4 120.0 . . ?
C6 C5 C4 120.0 . . ?
C6 C5 C7 127.1(16) . . ?
C4 C5 C7 112.9(16) . . ?
C5 C6 N3 120.0 . . ?
C5 C6 H6 120.0 . . ?
N3 C6 H6 120.0 . . ?
C2A C1A H1A1 109.5 . . ?
C2A C1A H1A2 109.5 . . ?
H1A1 C1A H1A2 109.5 . . ?
C2A C1A H1A3 109.5 . . ?
H1A1 C1A H1A3 109.5 . . ?
H1A2 C1A H1A3 109.5 . . ?
C2A N3A C6A 120.0 . . ?
C3A C2A N3A 120.0 . . ?
C3A C2A C1A 124.8(12) . . ?
N3A C2A C1A 115.2(12) . . ?
C2A C3A C4A 120.0 . . ?
C2A C3A H3A 120.0 . . ?
C4A C3A H3A 120.0 . . ?
C5A C4A C3A 120.0 . . ?
C5A C4A H4A 120.0 . . ?
C3A C4A H4A 120.0 . . ?
C4A C5A C6A 120.0 . . ?
C4A C5A C7 115.1(10) . . ?
C6A C5A C7 124.9(10) . . ?
C5A C6A N3A 120.0 . . ?
C5A C6A H6A 120.0 . . ?
N3A C6A H6A 120.0 . . ?
C8 C7 C22 125.5(4) . 7_656 ?
C8 C7 C5A 118.1(8) . . ?
C22 C7 C5A 116.4(7) 7_656 . ?
C8 C7 C5 115.7(11) . . ?
C22 C7 C5 118.8(11) 7_656 . ?
N2 C8 C7 126.5(4) . . ?
N2 C8 C9 109.4(3) . . ?
C7 C8 C9 124.0(4) . . ?
C10 C9 C8 107.1(4) . . ?
C10 C9 H9 126.4 . . ?
C8 C9 H9 126.4 . . ?
C9 C10 C11 107.2(3) . . ?
C9 C10 H10 126.4 . . ?
C11 C10 H10 126.4 . . ?
N2 C11 C12 125.3(3) . . ?
N2 C11 C10 109.6(3) . . ?
C12 C11 C10 125.0(3) . . ?
C19 C12 C11 125.4(3) . . ?
C19 C12 C13 118.1(3) . . ?
C11 C12 C13 116.4(3) . . ?
C17 C13 C14 115.9(3) . . ?
C17 C13 C12 122.1(3) . . ?
C14 C13 C12 122.0(3) . . ?
C15 C14 C13 121.8(4) . . ?
C15 C14 H14 119.1 . . ?
C13 C14 H14 119.1 . . ?
C16 C15 C14 119.3(3) . . ?
C16 C15 H15 120.3 . . ?
C14 C15 H15 120.3 . . ?
C15 C16 N4 120.8(4) . . ?
C15 C16 C18 119.8(4) . . ?
N4 C16 C18 119.4(4) . . ?
N4 C17 C13 123.1(4) . . ?
N4 C17 H17 118.5 . . ?
C13 C17 H17 118.5 . . ?
C16 C18 H18A 109.5 . . ?
C16 C18 H18B 109.5 . . ?
H18A C18 H18B 109.5 . . ?
C16 C18 H18C 109.5 . . ?
H18A C18 H18C 109.5 . . ?
H18B C18 H18C 109.5 . . ?
N1 C19 C12 125.4(3) . . ?
N1 C19 C20 108.6(3) . . ?
C12 C19 C20 125.9(3) . . ?
C21 C20 C19 107.8(3) . . ?
C21 C20 H20 126.1 . . ?
C19 C20 H20 126.1 . . ?
C20 C21 C22 106.2(3) . . ?
C20 C21 H21 126.9 . . ?
C22 C21 H21 126.9 . . ?
N1 C22 C7 125.2(3) . 7_656 ?
N1 C22 C21 110.8(3) . . ?
C7 C22 C21 124.0(4) 7_656 . ?

loop_
_geom_bond_atom_site_label_1
_geom_bond_atom_site_label_2
_geom_bond_distance
_geom_bond_site_symmetry_2
_geom_bond_publ_flag
Zn1 Zn1 1.241(2) 7_656 ?
Zn1 N2 2.045(3) . ?
Zn1 N1 2.129(3) 7_656 ?
Zn1 N1 2.157(3) . ?
Zn1 N2 2.203(3) 7_656 ?
Zn1 N4 2.246(4) 6 ?
N1 C22 1.363(5) . ?
N1 C19 1.370(4) . ?
N2 C11 1.371(4) . ?
N2 C8 1.374(5) . ?
N4 C16 1.353(6) . ?
N4 C17 1.359(5) . ?
C1 C2 1.479(19) . ?
C1 H1A 0.9800 . ?
C1 H1B 0.9800 . ?
C1 H1C 0.9800 . ?
N3 C2 1.3900 . ?
N3 C6 1.3900 . ?
C2 C3 1.3900 . ?
C3 C4 1.3900 . ?
C3 H3 0.9500 . ?
C4 C5 1.3900 . ?
C4 H4 0.9500 . ?
C5 C6 1.3900 . ?
C5 C7 1.538(13) . ?
C6 H6 0.9500 . ?
C1A C2A 1.489(12) . ?
C1A H1A1 0.9800 . ?
C1A H1A2 0.9800 . ?
C1A H1A3 0.9800 . ?
N3A C2A 1.3900 . ?
N3A C6A 1.3900 . ?
C2A C3A 1.3900 . ?
C3A C4A 1.3900 . ?
C3A H3A 0.9500 . ?
C4A C5A 1.3900 . ?
C4A H4A 0.9500 . ?
C5A C6A 1.3900 . ?
C5A C7 1.477(9) . ?
C6A H6A 0.9500 . ?
C7 C8 1.393(5) . ?
C7 C22 1.413(5) 7_656 ?
C8 C9 1.440(5) . ?
C9 C10 1.352(6) . ?
C9 H9 0.9500 . ?
C10 C11 1.438(5) . ?
C10 H10 0.9500 . ?
C11 C12 1.403(5) . ?
C12 C19 1.394(6) . ?
C12 C13 1.494(5) . ?
C13 C17 1.363(6) . ?
C13 C14 1.384(5) . ?
C14 C15 1.359(5) . ?
C14 H14 0.9500 . ?
C15 C16 1.351(6) . ?
C15 H15 0.9500 . ?
C16 C18 1.501(5) . ?
C17 H17 0.9500 . ?
C18 H18A 0.9800 . ?
C18 H18B 0.9800 . ?
C18 H18C 0.9800 . ?
C19 C20 1.456(5) . ?
C20 C21 1.345(6) . ?
C20 H20 0.9500 . ?
C21 C22 1.439(5) . ?
C21 H21 0.9500 . ?
